data_2020581
loop_
_publ_author_name
'H\"utzler, Wilhelm Maximilian'
'Egert, Ernst'
'Bolte, Michael'

_publ_section_title
;
 One barbiturate and two solvated thiobarbiturates containing the triply
 hydrogen-bonded <i>ADA</i>/<i>DAD</i> synthon, plus one ansolvate and
 three solvates of their coformer 2,4-diaminopyrimidine
;
_journal_issue 9
_journal_name_full 'Acta Crystallographica Section C'
_journal_page_first
;
;
_journal_paper_doi 10.1107/S205322961601336X
_journal_volume 72
_journal_year 2016
_chemical_formula_iupac 'C4 H7 N4 +, C4 H3 N2 O2 S -, 2(C4 H9 N O)'
_chemical_formula_moiety 'C4 H7 N4 +, C4 H3 N2 O2 S -, 2(C4 H9 N O)'
_chemical_formula_sum 'C16 H28 N8 O4 S'
_chemical_formula_weight 428.52
_chemical_name_common
;
2,4-Diaminopyrimidinium 2-thiobarbiturate--<i>N</i>,<i>N</i>-dimethylacetamide
(1/2)
;
_chemical_name_systematic '2,4-Diaminopyrimidinium 4,6-dioxo-2-sulfanylidene--<i>N</i>,<i>N</i>-dimethylacetamide (1/2)'
_space_group_crystal_system monoclinic
_space_group_IT_number 14
_space_group_name_Hall '-P 2yn'
_space_group_name_H-M_alt 'P 1 21/n 1'
_symmetry_space_group_name_Hall '-P 2yn'
_symmetry_space_group_name_H-M 'P 1 21/n 1'
_atom_sites_solution_hydrogens mixed
_audit_creation_method SHELXL-2014/7
_cell_angle_alpha 90
_cell_angle_beta 88.151(9)
_cell_angle_gamma 90
_cell_formula_units_Z 4
_cell_length_a 9.8868(12)
_cell_length_b 17.2380(14)
_cell_length_c 12.8571(14)
_cell_measurement_reflns_used 12893
_cell_measurement_temperature 173(2)
_cell_measurement_theta_max 25.92
_cell_measurement_theta_min 3.36
_cell_volume 2190.1(4)
_computing_cell_refinement
;
X-AREA (Stoe & Cie, 2001)
;
_computing_data_collection
;
X-AREA (Stoe & Cie, 2001)
;
_computing_data_reduction
;
X-AREA (Stoe & Cie, 2001)
;
_computing_molecular_graphics
;
Mercury (Version 3.8, Macrae <i>et al.</i>,  2008) and XP in
SHELXTL-Plus (Sheldrick,
2008)
;
_computing_publication_material
;
publCIF (Westrip, 2010)
;
_computing_structure_refinement
;
SHELXL2014 (Sheldrick, 2015)
;
_computing_structure_solution
;
SHELXS97 (Sheldrick, 2008)
;
_diffrn_ambient_temperature 173(2)
_diffrn_measured_fraction_theta_full 0.996
_diffrn_measured_fraction_theta_max 0.988
_diffrn_measurement_device_type 'Stoe IPDS II two-circle'
_diffrn_measurement_method \w
_diffrn_radiation_type MoK\a
_diffrn_radiation_wavelength 0.71073
_diffrn_reflns_av_R_equivalents 0.0592
_diffrn_reflns_limit_h_max 12
_diffrn_reflns_limit_h_min -10
_diffrn_reflns_limit_k_max 21
_diffrn_reflns_limit_k_min -20
_diffrn_reflns_limit_l_max 15
_diffrn_reflns_limit_l_min -15
_diffrn_reflns_number 17989
_diffrn_reflns_theta_full 25.000
_diffrn_reflns_theta_max 25.889
_diffrn_reflns_theta_min 3.484
_exptl_absorpt_coefficient_mu 0.186
_exptl_absorpt_correction_T_max 1.000
_exptl_absorpt_correction_T_min 0.653
_exptl_absorpt_correction_type multi-scan
_exptl_absorpt_process_details
;
(X-AREA; Stoe & Cie, 2001)
;
_exptl_crystal_colour yellow
_exptl_crystal_density_diffrn 1.300
_exptl_crystal_description block
_exptl_crystal_F_000 912
_exptl_crystal_size_max 0.180
_exptl_crystal_size_mid 0.110
_exptl_crystal_size_min 0.080
_refine_diff_density_max 0.207
_refine_diff_density_min -0.186
_refine_ls_extinction_method none
_refine_ls_goodness_of_fit_ref 0.984
_refine_ls_hydrogen_treatment mixed
_refine_ls_matrix_type full
_refine_ls_number_parameters 308
_refine_ls_number_reflns 4205
_refine_ls_number_restraints 135
_refine_ls_restrained_S_all 1.005
_refine_ls_R_factor_all 0.0822
_refine_ls_R_factor_gt 0.0471
_refine_ls_shift/su_max 0.001
_refine_ls_shift/su_mean 0.000
_refine_ls_structure_factor_coef Fsqd
_refine_ls_weighting_details 'w=1/[\s^2^(Fo^2^)+(0.0514P)^2^] where P=(Fo^2^+2Fc^2^)/3'
_refine_ls_weighting_scheme calc
_refine_ls_wR_factor_gt 0.0939
_refine_ls_wR_factor_ref 0.1034
_reflns_number_gt 2955
_reflns_number_total 4205
_reflns_threshold_expression 'I > 2\s(I)'
_cod_data_source_file sk3636sup1.cif
_cod_data_source_block VII
_cod_database_code 2020581
_shelx_space_group_comment
;
The symmetry employed for this shelxl refinement is uniquely defined
by the following loop, which should always be used as a source of
symmetry information in preference to the above space-group names.
They are only intended as comments.
;
_shelx_estimated_absorpt_t_min 0.967
_shelx_estimated_absorpt_t_max 0.985

loop_
_space_group_symop_operation_xyz
'x, y, z'
'-x+1/2, y+1/2, -z+1/2'
'-x, -y, -z'
'x-1/2, -y-1/2, z-1/2'

loop_
_atom_site_type_symbol
_atom_site_label
_atom_site_fract_x
_atom_site_fract_y
_atom_site_fract_z
_atom_site_U_iso_or_equiv
_atom_site_adp_type
_atom_site_calc_flag
_atom_site_occupancy
_atom_site_disorder_assembly
_atom_site_disorder_group
N N1A 0.88288(18) 0.07520(10) 0.45962(12) 0.0269(4) Uani d 1 . .
H H1A 0.908(2) 0.0492(12) 0.5114(15) 0.032 Uiso d 1 . .
C C2A 0.7891(2) 0.13066(12) 0.47308(15) 0.0263(5) Uani d 1 . .
S S21A 0.71829(6) 0.14897(4) 0.59124(4) 0.03585(17) Uani d 1 . .
N N3A 0.75454(18) 0.16903(11) 0.38638(12) 0.0281(4) Uani d 1 . .
H H3A 0.691(2) 0.2043(12) 0.3917(17) 0.034 Uiso d 1 . .
C C4A 0.8082(2) 0.15380(13) 0.28639(14) 0.0292(5) Uani d 1 . .
O O41A 0.76665(16) 0.19478(10) 0.21302(10) 0.0383(4) Uani d 1 . .
C C5A 0.9035(2) 0.09471(13) 0.27764(15) 0.0304(5) Uani d 1 . .
H H5A 0.9412 0.0816 0.2111 0.037 Uiso calc 1 . .
C C6A 0.9442(2) 0.05460(13) 0.36475(15) 0.0279(5) Uani d 1 . .
O O61A 1.02988(16) 0.00038(9) 0.36625(10) 0.0346(4) Uani d 1 . .
N N1B 0.44262(19) 0.40463(11) 0.29932(13) 0.0305(4) Uani d 1 . .
H H1B 0.439(2) 0.4352(12) 0.2461(15) 0.037 Uiso d 1 . .
C C2B 0.5267(2) 0.34287(13) 0.30168(14) 0.0268(5) Uani d 1 . .
N N21B 0.6030(2) 0.32707(12) 0.21814(13) 0.0369(5) Uani d 1 . .
H H21B 0.592(3) 0.3475(14) 0.1561(14) 0.044 Uiso d 1 . .
H H22B 0.654(2) 0.2850(12) 0.2212(19) 0.044 Uiso d 1 . .
N N3B 0.53619(18) 0.29800(10) 0.38623(11) 0.0274(4) Uani d 1 . .
C C4B 0.4530(2) 0.31394(13) 0.46825(14) 0.0274(5) Uani d 1 . .
N N41B 0.4619(2) 0.27026(12) 0.55232(13) 0.0347(5) Uani d 1 . .
H H41B 0.528(2) 0.2362(13) 0.5550(19) 0.042 Uiso d 1 . .
H H42B 0.407(2) 0.2794(14) 0.6047(15) 0.042 Uiso d 1 . .
C C5B 0.3581(2) 0.37523(13) 0.46640(16) 0.0348(5) Uani d 1 . .
H H5B 0.2969 0.3843 0.5236 0.042 Uiso calc 1 . .
C C6B 0.3574(2) 0.42020(14) 0.38122(16) 0.0343(5) Uani d 1 . .
H H6B 0.2970 0.4630 0.3784 0.041 Uiso calc 1 . .
C C1X 0.8443(3) 0.43271(16) 0.0345(2) 0.0518(7) Uani d 1 . .
H H1X1 0.7975 0.4379 0.1025 0.078 Uiso calc 1 . .
H H1X2 0.8538 0.4839 0.0020 0.078 Uiso calc 1 . .
H H1X3 0.9341 0.4102 0.0436 0.078 Uiso calc 1 . .
C C2X 0.7636(3) 0.38063(16) -0.03418(19) 0.0441(6) Uani d 1 . .
O O21X 0.66069(18) 0.34777(12) 0.00005(12) 0.0524(5) Uani d 1 . .
N N3X 0.8089(2) 0.37062(14) -0.13257(16) 0.0507(6) Uani d 1 . .
C C31X 0.7378(3) 0.3197(2) -0.2014(2) 0.0666(9) Uani d 1 . .
H H31A 0.6505 0.3051 -0.1688 0.100 Uiso calc 1 . .
H H31B 0.7920 0.2730 -0.2150 0.100 Uiso calc 1 . .
H H31C 0.7225 0.3465 -0.2672 0.100 Uiso calc 1 . .
C C32X 0.9255(3) 0.4111(2) -0.1775(2) 0.0743(10) Uani d 1 . .
H H32A 0.9644 0.4447 -0.1247 0.111 Uiso calc 1 . .
H H32B 0.8974 0.4426 -0.2363 0.111 Uiso calc 1 . .
H H32C 0.9934 0.3732 -0.2016 0.111 Uiso calc 1 . .
C C1Y 0.0189(3) 0.68053(19) 0.4631(2) 0.0680(9) Uani d 1 . .
H H1YA 0.0568 0.7267 0.4958 0.102 Uiso calc 0.584(7) A 1
H H1YB -0.0766 0.6751 0.4848 0.102 Uiso calc 0.584(7) A 1
H H1YC 0.0264 0.6859 0.3872 0.102 Uiso calc 0.584(7) A 1
H H1YD -0.0373 0.7254 0.4827 0.102 Uiso calc 0.416(7) A 2
H H1YE 0.1020 0.6984 0.4269 0.102 Uiso calc 0.416(7) A 2
H H1YF -0.0312 0.6466 0.4169 0.102 Uiso calc 0.416(7) A 2
O O21Y 0.1604(3) 0.56219(17) 0.43991(17) 0.1078(11) Uani d 1 . .
C C31Y 0.1779(5) 0.5293(2) 0.6325(2) 0.0852(12) Uani d 1 . .
H H3YA 0.2131 0.5389 0.7017 0.128 Uiso calc 0.584(7) A 1
H H3YB 0.2534 0.5190 0.5831 0.128 Uiso calc 0.584(7) A 1
H H3YC 0.1174 0.4842 0.6354 0.128 Uiso calc 0.584(7) A 1
H H3YD 0.1390 0.5528 0.6961 0.128 Uiso calc 0.416(7) A 2
H H3YE 0.1476 0.4753 0.6276 0.128 Uiso calc 0.416(7) A 2
H H3YF 0.2769 0.5307 0.6344 0.128 Uiso calc 0.416(7) A 2
C C32Y 0.0213(4) 0.6485(2) 0.6695(2) 0.0854(11) Uani d 1 . .
H H4YA -0.0320 0.6169 0.7191 0.128 Uiso calc 0.584(7) A 1
H H4YB -0.0396 0.6800 0.6282 0.128 Uiso calc 0.584(7) A 1
H H4YC 0.0817 0.6827 0.7076 0.128 Uiso calc 0.584(7) A 1
H H4YD -0.0350 0.6950 0.6790 0.128 Uiso calc 0.416(7) A 2
H H4YE -0.0279 0.6032 0.6967 0.128 Uiso calc 0.416(7) A 2
H H4YF 0.1053 0.6550 0.7071 0.128 Uiso calc 0.416(7) A 2
C C2Y 0.0980(6) 0.6078(3) 0.4969(4) 0.0554(15) Uani d 0.584(7) A 1
N N3Y 0.1039(4) 0.5967(2) 0.5988(3) 0.0509(13) Uani d 0.584(7) A 1
C C2Y' 0.1306(10) 0.5754(5) 0.5361(5) 0.075(3) Uani d 0.416(7) A 2
N N3Y' 0.0540(6) 0.6373(3) 0.5573(4) 0.0506(18) Uani d 0.416(7) A 2

loop_
_atom_site_aniso_label
_atom_site_aniso_U_11
_atom_site_aniso_U_22
_atom_site_aniso_U_33
_atom_site_aniso_U_12
_atom_site_aniso_U_13
_atom_site_aniso_U_23
N1A 0.0320(10) 0.0302(11) 0.0184(8) 0.0025(8) 0.0013(7) -0.0010(7)
C2A 0.0285(11) 0.0310(13) 0.0192(9) -0.0024(9) 0.0035(8) -0.0020(8)
S21A 0.0414(3) 0.0478(4) 0.0179(2) 0.0139(3) 0.0071(2) 0.0008(2)
N3A 0.0299(10) 0.0341(12) 0.0197(8) 0.0070(8) 0.0067(7) 0.0012(7)
C4A 0.0314(12) 0.0352(13) 0.0207(9) -0.0024(10) 0.0049(8) -0.0006(9)
O41A 0.0440(10) 0.0493(11) 0.0209(7) 0.0139(8) 0.0099(6) 0.0074(7)
C5A 0.0351(12) 0.0377(14) 0.0181(9) 0.0033(10) 0.0063(8) -0.0045(9)
C6A 0.0315(12) 0.0291(13) 0.0228(9) -0.0018(10) 0.0006(8) -0.0061(8)
O61A 0.0461(10) 0.0356(9) 0.0218(7) 0.0131(8) 0.0024(6) -0.0050(6)
N1B 0.0395(11) 0.0301(11) 0.0218(8) 0.0011(8) 0.0028(7) 0.0069(7)
C2B 0.0311(11) 0.0272(12) 0.0220(9) -0.0045(10) 0.0022(8) 0.0023(8)
N21B 0.0469(12) 0.0412(13) 0.0218(8) 0.0099(9) 0.0104(8) 0.0093(8)
N3B 0.0316(10) 0.0313(11) 0.0188(8) -0.0002(8) 0.0052(7) 0.0016(7)
C4B 0.0303(12) 0.0306(12) 0.0210(9) -0.0030(9) 0.0038(8) 0.0004(8)
N41B 0.0420(12) 0.0387(12) 0.0225(8) 0.0094(9) 0.0121(8) 0.0068(8)
C5B 0.0378(13) 0.0399(14) 0.0263(10) 0.0065(10) 0.0085(9) 0.0009(9)
C6B 0.0361(13) 0.0363(14) 0.0303(11) 0.0056(10) 0.0035(9) 0.0015(9)
C1X 0.0526(17) 0.0500(18) 0.0520(15) 0.0091(13) 0.0109(12) 0.0029(13)
C2X 0.0447(15) 0.0496(17) 0.0374(12) 0.0151(13) 0.0074(11) 0.0160(11)
O21X 0.0443(11) 0.0753(14) 0.0368(9) -0.0009(10) 0.0107(7) 0.0167(9)
N3X 0.0467(13) 0.0657(17) 0.0387(11) 0.0089(11) 0.0132(9) 0.0112(10)
C31X 0.0523(18) 0.105(3) 0.0426(14) 0.0062(17) 0.0019(13) -0.0005(16)
C32X 0.059(2) 0.100(3) 0.0617(18) 0.0045(18) 0.0297(15) 0.0226(18)
C1Y 0.070(2) 0.064(2) 0.0691(19) 0.0144(16) 0.0058(16) 0.0181(16)
O21Y 0.158(3) 0.115(2) 0.0500(12) 0.085(2) 0.0147(14) -0.0126(13)
C31Y 0.136(4) 0.062(2) 0.0581(18) 0.038(2) -0.014(2) -0.0018(16)
C32Y 0.090(3) 0.103(3) 0.0623(19) 0.001(2) 0.0225(17) -0.0313(19)
C2Y 0.067(4) 0.051(4) 0.047(3) 0.018(3) 0.013(3) -0.003(2)
N3Y 0.065(3) 0.047(3) 0.040(2) 0.011(2) 0.0033(19) -0.0061(19)
C2Y' 0.107(7) 0.065(6) 0.054(5) 0.045(5) -0.010(5) -0.012(4)
N3Y' 0.059(4) 0.046(4) 0.046(3) 0.014(3) 0.012(3) -0.004(3)

loop_
_atom_type_symbol
_atom_type_description
_atom_type_scat_dispersion_real
_atom_type_scat_dispersion_imag
_atom_type_scat_source
C C 0.0033 0.0016 'International Tables Vol C Tables 4.2.6.8 and 6.1.1.4'
H H 0.0000 0.0000 'International Tables Vol C Tables 4.2.6.8 and 6.1.1.4'
N N 0.0061 0.0033 'International Tables Vol C Tables 4.2.6.8 and 6.1.1.4'
O O 0.0106 0.0060 'International Tables Vol C Tables 4.2.6.8 and 6.1.1.4'
S S 0.1246 0.1234 'International Tables Vol C Tables 4.2.6.8 and 6.1.1.4'

loop_
_geom_angle_atom_site_label_1
_geom_angle_atom_site_label_2
_geom_angle_atom_site_label_3
_geom_angle
C2A N1A C6A 125.17(17)
C2A N1A H1A 119.7(16)
C6A N1A H1A 115.1(16)
N1A C2A N3A 115.85(17)
N1A C2A S21A 121.13(15)
N3A C2A S21A 123.01(16)
C2A N3A C4A 124.60(18)
C2A N3A H3A 118.5(15)
C4A N3A H3A 116.8(15)
O41A C4A C5A 126.01(18)
O41A C4A N3A 117.38(19)
C5A C4A N3A 116.61(17)
C6A C5A C4A 120.92(18)
C6A C5A H5A 119.5
C4A C5A H5A 119.5
O61A C6A C5A 126.44(19)
O61A C6A N1A 116.72(18)
C5A C6A N1A 116.83(19)
C2B N1B C6B 120.42(18)
C2B N1B H1B 122.4(16)
C6B N1B H1B 117.2(16)
N21B C2B N3B 119.2(2)
N21B C2B N1B 118.67(18)
N3B C2B N1B 122.14(18)
C2B N21B H21B 124.9(17)
C2B N21B H22B 116.4(17)
H21B N21B H22B 117(2)
C2B N3B C4B 117.48(18)
N41B C4B N3B 118.0(2)
N41B C4B C5B 120.04(19)
N3B C4B C5B 121.93(18)
C4B N41B H41B 118.8(17)
C4B N41B H42B 118.4(17)
H41B N41B H42B 123(2)
C6B C5B C4B 117.8(2)
C6B C5B H5B 121.1
C4B C5B H5B 121.1
C5B C6B N1B 120.0(2)
C5B C6B H6B 120.0
N1B C6B H6B 120.0
C2X C1X H1X1 109.5
C2X C1X H1X2 109.5
H1X1 C1X H1X2 109.5
C2X C1X H1X3 109.5
H1X1 C1X H1X3 109.5
H1X2 C1X H1X3 109.5
O21X C2X N3X 121.7(3)
O21X C2X C1X 120.8(2)
N3X C2X C1X 117.6(2)
C2X N3X C31X 120.1(2)
C2X N3X C32X 123.4(3)
C31X N3X C32X 116.4(2)
N3X C31X H31A 109.5
N3X C31X H31B 109.5
H31A C31X H31B 109.5
N3X C31X H31C 109.5
H31A C31X H31C 109.5
H31B C31X H31C 109.5
N3X C32X H32A 109.5
N3X C32X H32B 109.5
H32A C32X H32B 109.5
N3X C32X H32C 109.5
H32A C32X H32C 109.5
H32B C32X H32C 109.5
C2Y C1Y H1YA 109.5
C2Y C1Y H1YB 109.5
H1YA C1Y H1YB 109.5
C2Y C1Y H1YC 109.5
H1YA C1Y H1YC 109.5
H1YB C1Y H1YC 109.5
N3Y' C1Y H1YD 109.5
N3Y' C1Y H1YE 109.5
H1YD C1Y H1YE 109.5
N3Y' C1Y H1YF 109.5
H1YD C1Y H1YF 109.5
H1YE C1Y H1YF 109.5
N3Y C31Y H3YA 109.5
N3Y C31Y H3YB 109.5
H3YA C31Y H3YB 109.5
N3Y C31Y H3YC 109.5
H3YA C31Y H3YC 109.5
H3YB C31Y H3YC 109.5
C2Y' C31Y H3YD 109.5
C2Y' C31Y H3YE 109.5
H3YD C31Y H3YE 109.5
C2Y' C31Y H3YF 109.5
H3YD C31Y H3YF 109.5
H3YE C31Y H3YF 109.5
N3Y C32Y H4YA 109.5
N3Y C32Y H4YB 109.5
H4YA C32Y H4YB 109.5
N3Y C32Y H4YC 109.5
H4YA C32Y H4YC 109.5
H4YB C32Y H4YC 109.5
N3Y' C32Y H4YD 109.5
N3Y' C32Y H4YE 109.5
H4YD C32Y H4YE 109.5
N3Y' C32Y H4YF 109.5
H4YD C32Y H4YF 109.5
H4YE C32Y H4YF 109.5
O21Y C2Y N3Y 117.4(4)
O21Y C2Y C1Y 126.9(4)
N3Y C2Y C1Y 115.6(4)
C2Y N3Y C31Y 116.7(4)
C2Y N3Y C32Y 118.2(4)
C31Y N3Y C32Y 124.6(3)
O21Y C2Y' N3Y' 116.8(5)
O21Y C2Y' C31Y 127.7(5)
N3Y' C2Y' C31Y 115.4(5)
C2Y' N3Y' C1Y 112.6(5)
C2Y' N3Y' C32Y 114.2(5)
C1Y N3Y' C32Y 133.3(4)

loop_
_geom_bond_atom_site_label_1
_geom_bond_atom_site_label_2
_geom_bond_distance
N1A C2A 1.339(3)
N1A C6A 1.390(3)
N1A H1A 0.846(15)
C2A N3A 1.350(3)
C2A S21A 1.682(2)
N3A C4A 1.400(2)
N3A H3A 0.874(16)
C4A O41A 1.258(2)
C4A C5A 1.389(3)
C5A C6A 1.387(3)
C5A H5A 0.9500
C6A O61A 1.262(3)
N1B C2B 1.352(3)
N1B C6B 1.354(3)
N1B H1B 0.865(16)
C2B N21B 1.321(3)
C2B N3B 1.340(2)
N21B H21B 0.881(16)
N21B H22B 0.885(17)
N3B C4B 1.345(3)
C4B N41B 1.323(3)
C4B C5B 1.414(3)
N41B H41B 0.878(16)
N41B H42B 0.866(17)
C5B C6B 1.342(3)
C5B H5B 0.9500
C6B H6B 0.9500
C1X C2X 1.506(4)
C1X H1X1 0.9800
C1X H1X2 0.9800
C1X H1X3 0.9800
C2X O21X 1.233(3)
C2X N3X 1.340(3)
N3X C31X 1.446(4)
N3X C32X 1.450(4)
C31X H31A 0.9800
C31X H31B 0.9800
C31X H31C 0.9800
C32X H32A 0.9800
C32X H32B 0.9800
C32X H32C 0.9800
C1Y N3Y' 1.474(5)
C1Y C2Y 1.547(5)
C1Y H1YA 0.9800
C1Y H1YB 0.9800
C1Y H1YC 0.9800
C1Y H1YD 0.9800
C1Y H1YE 0.9800
C1Y H1YF 0.9800
O21Y C2Y 1.227(5)
O21Y C2Y' 1.283(6)
C31Y N3Y 1.448(5)
C31Y C2Y' 1.556(6)
C31Y H3YA 0.9800
C31Y H3YB 0.9800
C31Y H3YC 0.9800
C31Y H3YD 0.9800
C31Y H3YE 0.9800
C31Y H3YF 0.9800
C32Y N3Y' 1.480(5)
C32Y N3Y 1.498(5)
C32Y H4YA 0.9800
C32Y H4YB 0.9800
C32Y H4YC 0.9800
C32Y H4YD 0.9800
C32Y H4YE 0.9800
C32Y H4YF 0.9800
C2Y N3Y 1.327(6)
C2Y' N3Y' 1.332(7)

loop_
_geom_hbond_atom_site_label_D
_geom_hbond_atom_site_label_H
_geom_hbond_atom_site_label_A
_geom_hbond_site_symmetry_A
_geom_hbond_distance_DH
_geom_hbond_distance_HA
_geom_hbond_distance_DA
_geom_hbond_angle_DHA
N1A H1A O61A 3_756 0.846(15) 1.909(16) 2.753(2) 175(2)
N3A H3A N3B . 0.874(16) 2.229(17) 3.099(3) 173(2)
N1B H1B O61A 2_655 0.865(16) 1.848(17) 2.700(2) 168(2)
N21B H21B O21X . 0.881(16) 2.10(2) 2.866(2) 145(2)
N21B H22B O41A . 0.885(17) 1.914(18) 2.795(3) 174(2)
N41B H41B S21A . 0.878(16) 2.467(17) 3.336(2) 171(2)
N41B H42B O41A 4_566 0.866(17) 1.984(17) 2.846(2) 173(2)
C6B H6B O21Y . 0.95 2.30 3.203(3) 157.7

loop_
_geom_torsion_atom_site_label_1
_geom_torsion_atom_site_label_2
_geom_torsion_atom_site_label_3
_geom_torsion_atom_site_label_4
_geom_torsion
C6A N1A C2A N3A -0.7(3)
C6A N1A C2A S21A 178.18(16)
N1A C2A N3A C4A 0.9(3)
S21A C2A N3A C4A -177.98(16)
C2A N3A C4A O41A -179.6(2)
C2A N3A C4A C5A 0.1(3)
O41A C4A C5A C6A 178.4(2)
N3A C4A C5A C6A -1.4(3)
C4A C5A C6A O61A -179.7(2)
C4A C5A C6A N1A 1.5(3)
C2A N1A C6A O61A -179.40(19)
C2A N1A C6A C5A -0.5(3)
C6B N1B C2B N21B 176.3(2)
C6B N1B C2B N3B -4.5(3)
N21B C2B N3B C4B -177.37(19)
N1B C2B N3B C4B 3.5(3)
C2B N3B C4B N41B -179.71(19)
C2B N3B C4B C5B 0.3(3)
N41B C4B C5B C6B 176.9(2)
N3B C4B C5B C6B -3.1(3)
C4B C5B C6B N1B 2.2(3)
C2B N1B C6B C5B 1.5(3)
O21X C2X N3X C31X -0.6(4)
C1X C2X N3X C31X 178.4(2)
O21X C2X N3X C32X 176.8(3)
C1X C2X N3X C32X -4.2(4)
O21Y C2Y N3Y C31Y -3.2(8)
C1Y C2Y N3Y C31Y -179.7(4)
O21Y C2Y N3Y C32Y -176.2(5)
C1Y C2Y N3Y C32Y 7.3(7)
O21Y C2Y' N3Y' C1Y -0.8(11)
C31Y C2Y' N3Y' C1Y 176.9(6)
O21Y C2Y' N3Y' C32Y 179.0(7)
C31Y C2Y' N3Y' C32Y -3.2(11)

_cod_database_fobs_code 2020581
